data_2108975
loop_
_publ_author_name
'Aree, Thammarat'
'McMonagle, Charles J.'
'Michalchuk, Adam A. L.'
'Chernyshov, Dmitry'

_publ_section_title
;
 Low-frequency lattice vibrations from atomic displacement parameters of
 \a-FOX-7, a high energy density material
;
_journal_coeditor_code WU5002
_journal_issue 3
_journal_name_full 'Acta Crystallographica Section B'
_journal_page_first
;
;
_journal_paper_doi 10.1107/S2052520622002700
_journal_volume 78
_journal_year 2022
_chemical_formula_moiety 'C2 H4 N4 O4'
_chemical_formula_sum 'C2 H4 N4 O4'
_chemical_formula_weight 148.079
_chemical_name_systematic 1,1-Diamino-2,2-dinitroethylene
_space_group_crystal_system monoclinic
_space_group_IT_number 14
_space_group_name_Hall '-P 2yn'
_space_group_name_H-M_alt 'P 1 21/n 1'
_atom_sites_solution_primary notdet
_audit_creation_method
;
Olex2 1.3
(compiled 2020.11.12 svn.r5f609507 for OlexSys, GUI svn.r6408)
;
_cell_angle_alpha 90
_cell_angle_beta 90.608(2)
_cell_angle_gamma 90
_cell_formula_units_Z 4
_cell_length_a 6.94130(10)
_cell_length_b 6.6532(2)
_cell_length_c 11.3353(3)
_cell_measurement_reflns_used 809
_cell_measurement_temperature 320
_cell_measurement_theta_max 29.7650
_cell_measurement_theta_min 3.1930
_cell_volume 523.46(2)
_computing_cell_refinement
;
CrysAlisPro 1.171.40.67a (Rigaku OD, 2019)
;
_computing_data_collection
;
CrysAlisPro 1.171.40.67a (Rigaku OD, 2019)
;
_computing_data_reduction
;
CrysAlisPro 1.171.40.67a (Rigaku OD, 2019)
;
_computing_molecular_graphics
;
Olex2 1.3 (Dolomanov <i>et al.</i>,  2009)
;
_computing_publication_material
;
Olex2 1.3 (Dolomanov <i>et al.</i>,  2009)
;
_computing_structure_refinement
;
olex2.refine 1.3 (Bourhis <i>et al.</i>,  2015)
;
_diffrn_ambient_temperature 320.0
_diffrn_detector 'Hybrid Pixel Array Detector'
_diffrn_detector_area_resol_mean 5.8140
_diffrn_measured_fraction_theta_full 0.9088
_diffrn_measured_fraction_theta_max 0.6717
_diffrn_measurement_device 'one-circle diffractometer'
_diffrn_measurement_device_type 'BM01 ESRF 2M 20210501'
_diffrn_measurement_method '\w scans'
_diffrn_radiation_monochromator 'silicon 111'
_diffrn_radiation_probe x-ray
_diffrn_radiation_type synchrotron
_diffrn_radiation_wavelength 0.66418
_diffrn_reflns_av_R_equivalents 0.0416
_diffrn_reflns_av_unetI/netI 0.0530
_diffrn_reflns_limit_h_max 11
_diffrn_reflns_limit_h_min -11
_diffrn_reflns_limit_k_max 10
_diffrn_reflns_limit_k_min -10
_diffrn_reflns_limit_l_max 13
_diffrn_reflns_limit_l_min -13
_diffrn_reflns_number 4969
_diffrn_reflns_theta_full 23.4849
_diffrn_reflns_theta_max 32.72
_diffrn_reflns_theta_min 3.23
_diffrn_source
;
European Synchrotron Radiation Facility (ESRF), BM01 - The Swiss-Norwegian
Beamlines
;
_exptl_absorpt_coefficient_mu 0.150
_exptl_absorpt_correction_T_max 1.00000
_exptl_absorpt_correction_T_min 0.64223
_exptl_absorpt_correction_type multi-scan
_exptl_absorpt_process_details
;
CrysAlisPro 1.171.40.67a (Rigaku OD, 2019)
Empirical absorption correction using spherical harmonics,
implemented in SCALE3 ABSPACK scaling algorithm.
;
_exptl_crystal_colour 'clear yellow'
_exptl_crystal_density_diffrn 1.879
_exptl_crystal_description block
_exptl_crystal_F_000 304.164
_exptl_crystal_size_max 0.2
_exptl_crystal_size_mid 0.1
_exptl_crystal_size_min 0.1
_refine_diff_density_max 0.7088
_refine_diff_density_min -0.4262
_refine_ls_goodness_of_fit_ref 1.0429
_refine_ls_hydrogen_treatment refall
_refine_ls_matrix_type full
_refine_ls_number_constraints 0
_refine_ls_number_parameters 127
_refine_ls_number_reflns 1592
_refine_ls_number_restraints 93
_refine_ls_restrained_S_all 1.0113
_refine_ls_R_factor_all 0.0952
_refine_ls_R_factor_gt 0.0774
_refine_ls_shift/su_max 0.0006
_refine_ls_shift/su_mean 0.0000
_refine_ls_structure_factor_coef Fsqd
_refine_ls_weighting_details 'w=1/[\s^2^(Fo^2^)+(0.1686P)^2^] where P=(Fo^2^+2Fc^2^)/3'
_refine_ls_weighting_scheme calc
_refine_ls_wR_factor_gt 0.2052
_refine_ls_wR_factor_ref 0.2402
_reflns_number_gt 1124
_reflns_number_total 1592
_reflns_threshold_expression I>=2u(I)
_cod_data_source_file wu5002sup1.cif
_cod_data_source_block 320
_cod_database_code 2108975

loop_
_space_group_symop_id
_space_group_symop_operation_xyz
1 x,y,z
2 -x+1/2,y+1/2,-z+1/2
3 -x,-y,-z
4 x-1/2,-y-1/2,z-1/2

loop_
_atom_site_type_symbol
_atom_site_label
_atom_site_fract_x
_atom_site_fract_y
_atom_site_fract_z
_atom_site_U_iso_or_equiv
_atom_site_adp_type
_atom_site_occupancy
O O12 0.5812(2) 0.7031(3) 0.58114(17) 0.0531(5) Uani 1.000000
O O11 0.5238(2) 0.5638(2) 0.74900(15) 0.0446(5) Uani 1.000000
O O22 0.1990(2) 0.6686(3) 0.83469(15) 0.0487(5) Uani 1.000000
O O21 -0.0164(2) 0.5641(3) 0.71249(15) 0.0453(5) Uani 1.000000
N N12 0.1464(2) 0.6311(2) 0.73339(15) 0.0334(4) Uani 1.000000
N N11 0.4655(2) 0.6472(2) 0.65819(15) 0.0335(4) Uani 1.000000
N N22 -0.0005(3) 0.7544(3) 0.50923(18) 0.0378(5) Uani 1.000000
H H22a -0.053(4) 0.800(5) 0.429(3) 0.052(8) Uani 1.000000
H H22b -0.073(6) 0.718(6) 0.570(3) 0.065(10) Uani 1.000000
N N21 0.2991(3) 0.7990(3) 0.43982(19) 0.0465(5) Uani 1.000000
H H21a 0.243(5) 0.851(6) 0.366(3) 0.061(9) Uani 1.000000
H H21b 0.439(5) 0.798(5) 0.456(3) 0.051(8) Uani 1.000000
C C2 0.1881(3) 0.7409(3) 0.52637(17) 0.0307(5) Uani 1.000000
C C1 0.2698(3) 0.6715(3) 0.63589(17) 0.0322(5) Uani 1.000000

loop_
_atom_site_aniso_label
_atom_site_aniso_U_11
_atom_site_aniso_U_22
_atom_site_aniso_U_33
_atom_site_aniso_U_12
_atom_site_aniso_U_13
_atom_site_aniso_U_23
O12 0.0301(8) 0.0874(12) 0.0418(11) 0.0006(7) 0.0010(7) 0.0121(8)
O11 0.0357(7) 0.0628(9) 0.0351(11) 0.0034(6) -0.0099(6) 0.0088(6)
O22 0.0380(8) 0.0836(12) 0.0245(9) -0.0038(7) -0.0033(6) -0.0041(7)
O21 0.0347(7) 0.0703(10) 0.0310(10) -0.0117(6) -0.0003(6) 0.0015(7)
N12 0.0299(7) 0.0454(7) 0.0247(10) -0.0006(5) -0.0027(6) 0.0019(6)
N11 0.0285(7) 0.0479(8) 0.0240(10) 0.0017(5) -0.0029(6) 0.0002(6)
N22 0.0335(8) 0.0537(9) 0.0260(11) 0.0020(6) -0.0033(7) 0.0036(7)
H22a 0.028(9) 0.09(2) 0.038(6) -0.004(6) -0.005(3) 0.020(5)
H22b 0.043(7) 0.11(3) 0.041(7) 0.005(4) 0.004(3) 0.028(6)
N21 0.0395(10) 0.0676(11) 0.0323(12) 0.0010(8) -0.0006(8) 0.0114(8)
H21a 0.050(10) 0.09(2) 0.040(7) -0.003(6) -0.005(3) 0.025(6)
H21b 0.039(4) 0.07(2) 0.045(12) 0.000(2) -0.001(2) 0.013(7)
C2 0.0307(8) 0.0391(8) 0.0223(11) 0.0011(6) -0.0015(7) 0.0012(6)
C1 0.0285(7) 0.0423(8) 0.0258(11) 0.0003(6) -0.0045(6) 0.0032(6)

loop_
_atom_type_symbol
_atom_type_scat_dispersion_source
_atom_type_scat_dispersion_real
_atom_type_scat_dispersion_imag
_atom_type_scat_source
H custom 0.00000 0.00000 'NoSpherA2: Chem.Sci. 2021, DOI:10.1039/D0SC05526C'
C custom 0.00280 0.00140 'NoSpherA2: Chem.Sci. 2021, DOI:10.1039/D0SC05526C'
O custom 0.00970 0.00540 'NoSpherA2: Chem.Sci. 2021, DOI:10.1039/D0SC05526C'
N custom 0.00560 0.00290 'NoSpherA2: Chem.Sci. 2021, DOI:10.1039/D0SC05526C'

loop_
_geom_angle_atom_site_label_1
_geom_angle_atom_site_label_2
_geom_angle_atom_site_label_3
_geom_angle_site_symmetry_1
_geom_angle_site_symmetry_3
_geom_angle
_geom_angle_publ_flag
O21 N12 O22 . . 121.01(17) ?
C1 N12 O22 . . 120.70(15) ?
C1 N12 O21 . . 118.24(16) ?
O11 N11 O12 . . 120.64(16) ?
C1 N11 O12 . . 118.22(17) ?
C1 N11 O11 . . 121.04(18) ?
N21 C2 N22 . . 117.24(18) ?
C1 C2 N22 . . 122.0(2) ?
C1 C2 N21 . . 120.77(17) ?
N11 C1 N12 . . 115.45(16) ?
C2 C1 N12 . . 119.64(15) ?
C2 C1 N11 . . 124.85(19) ?

loop_
_geom_bond_atom_site_label_1
_geom_bond_atom_site_label_2
_geom_bond_site_symmetry_2
_geom_bond_distance
_geom_bond_publ_flag
O12 N11 . 1.249(3) ?
O11 N11 . 1.234(2) ?
O22 N12 . 1.227(2) ?
O21 N12 . 1.235(2) ?
N12 C1 . 1.431(3) ?
N11 C1 . 1.389(2) ?
N22 C2 . 1.324(2) ?
N21 C2 . 1.312(3) ?
C2 C1 . 1.436(3) ?

loop_
_geom_torsion_atom_site_label_1
_geom_torsion_atom_site_label_2
_geom_torsion_atom_site_label_3
_geom_torsion_atom_site_label_4
_geom_torsion_site_symmetry_1
_geom_torsion_site_symmetry_2
_geom_torsion_site_symmetry_3
_geom_torsion_site_symmetry_4
_geom_torsion
_geom_torsion_publ_flag
O12 N11 C1 N12 . . . . -171.62(18) ?
O12 N11 C1 C2 . . . . 5.5(2) ?
O11 N11 C1 N12 . . . . 11.88(19) ?
O11 N11 C1 C2 . . . . -171.00(17) ?
O22 N12 C1 N11 . . . . 33.59(19) ?
O22 N12 C1 C2 . . . . -143.69(18) ?
O21 N12 C1 N11 . . . . -148.86(17) ?
O21 N12 C1 C2 . . . . 33.9(2) ?
N12 C1 C2 N22 . . . . -5.3(2) ?
N12 C1 C2 N21 . . . . 172.82(17) ?
N11 C1 C2 N22 . . . . 177.66(18) ?
N11 C1 C2 N21 . . . . -4.2(2) ?
